data_4077496
loop_
_publ_author_name
'Woo, Tom K.'
'Pioda, Giorgio'
'Rothlisberger, Ursula'
'Togni, Antonio'

_publ_section_title
;
 Chiral Palladium(II)&#x2212;Bis(trichlorosilyl) Complexes. Synthesis,
 Structure, and Combined QM/MM Computational Studies
;
_journal_issue 11
_journal_name_full Organometallics
_journal_page_first 2144
_journal_paper_doi 10.1021/om000130g
_journal_volume 19
_journal_year 2000
_chemical_formula_sum 'C36 H35 Cl6 Fe N2 P Pd Si2'
_chemical_formula_weight 1925.60
_chemical_name_systematic
;
Bis(trichlorosilyl)-{1-{(R)-1-[(S)-2-(diphenylphosphino-(P)ferrocenyl]ethyl}-
3-(2,4,6-trimethylphenyl)-1H-pyrazole-(N}palladium (6)
;
_space_group_IT_number 4
_symmetry_cell_setting monoclinic
_symmetry_space_group_name_Hall 'P 2yb'
_symmetry_space_group_name_H-M 'P 1 21 1'
_atom_sites_solution_hydrogens geom
_atom_sites_solution_primary direct
_atom_sites_solution_secondary difmap
_audit_creation_method SHELXL
_cell_angle_alpha 90.00
_cell_angle_beta 105.28(3)
_cell_angle_gamma 90.00
_cell_formula_units_Z 2
_cell_length_a 10.551(2)
_cell_length_b 16.746(3)
_cell_length_c 11.634(2)
_cell_measurement_temperature 293(2)
_cell_volume 1982.9(7)
_computing_structure_refinement 'SHELXL-93 (Sheldrick, 1993)'
_computing_structure_solution 'SHELXS-86 (Sheldrick, 1990)'
_diffrn_ambient_temperature 293(2)
_diffrn_radiation_monochromator graphite
_diffrn_radiation_source 'fine-focus sealed tube'
_diffrn_radiation_type MoK\a
_diffrn_radiation_wavelength 0.71073
_diffrn_reflns_av_R_equivalents 0.0480
_diffrn_reflns_av_sigmaI/netI 0.0770
_diffrn_reflns_limit_h_max 14
_diffrn_reflns_limit_h_min -14
_diffrn_reflns_limit_k_max 22
_diffrn_reflns_limit_k_min -17
_diffrn_reflns_limit_l_max 16
_diffrn_reflns_limit_l_min -13
_diffrn_reflns_number 14545
_diffrn_reflns_theta_max 29.72
_diffrn_reflns_theta_min 1.81
_exptl_absorpt_coefficient_mu 1.354
_exptl_crystal_colour orange
_exptl_crystal_density_diffrn 1.612
_exptl_crystal_description needle
_exptl_crystal_F_000 974
_exptl_crystal_size_max 0.8
_exptl_crystal_size_mid 0.56
_exptl_crystal_size_min 0.08
_refine_diff_density_max 1.097
_refine_diff_density_min -0.837
_refine_diff_density_rms 0.098
_refine_ls_abs_structure_details 'Flack H D (1983), Acta Cryst. A39, 876-881'
_refine_ls_abs_structure_Flack -0.02(3)
_refine_ls_extinction_method none
_refine_ls_goodness_of_fit_all 1.007
_refine_ls_goodness_of_fit_obs 1.055
_refine_ls_matrix_type full
_refine_ls_number_parameters 440
_refine_ls_number_reflns 7628
_refine_ls_number_restraints 1
_refine_ls_restrained_S_all 1.007
_refine_ls_restrained_S_obs 1.055
_refine_ls_R_factor_all 0.0767
_refine_ls_R_factor_obs 0.0535
_refine_ls_shift/esd_max 0.002
_refine_ls_shift/esd_mean 0.000
_refine_ls_structure_factor_coef Fsqd
_refine_ls_weighting_details 'w=1/[\s^2^(Fo^2^)+(0.0766P)^2^+0.0000P] where P=(Fo^2^+2Fc^2^)/3'
_refine_ls_weighting_scheme calc
_refine_ls_wR_factor_all 0.1431
_refine_ls_wR_factor_obs 0.1296
_reflns_number_observed 5771
_reflns_number_total 7628
_reflns_observed_criterion >2sigma(I)
_cod_data_source_file om000130g.cif
_cod_data_source_block gpi30b9
_cod_depositor_comments
;
The following automatic conversions were performed:

'_symmetry_cell_setting' value 'Monoclinic' changed to 'monoclinic'
according to /home/saulius/struct/CIF-dictionaries/cif_core.dic
dictionary named 'cif_core.dic' version 2.4.2 from 2011-04-26.

Automatic conversion script
Id: cif_fix_values 1715 2011-07-08 13:25:40Z adriana 

The following automatic conversions were performed:

'_refine_ls_weighting_scheme' value 'calc
w=1/[\s^2^(Fo^2^)+(0.0766P)^2^+0.0000P] where P=(Fo^2^+2Fc^2^)/3' was
changed to 'calc'. New tag '_refine_ls_weighting_details' was
created. The value of the new tag was set to
'w=1/[\s^2^(Fo^2^)+(0.0766P)^2^+0.0000P] where P=(Fo^2^+2Fc^2^)/3'.

Automatic conversion script
Id: cif_fix_values 3143 2015-03-26 13:38:13Z robertas 
;
_cod_original_cell_volume 1983.0(5)
_cod_original_sg_symbol_H-M P2(1)
_cod_original_formula_sum 'C36 H35 Cl6 Fe1 N2 P1 Pd1 Si2'
_cod_database_code 4077496

loop_
_symmetry_equiv_pos_as_xyz
'x, y, z'
'-x, y+1/2, -z'

loop_
_atom_site_aniso_label
_atom_site_aniso_U_11
_atom_site_aniso_U_22
_atom_site_aniso_U_33
_atom_site_aniso_U_23
_atom_site_aniso_U_13
_atom_site_aniso_U_12
Pd1 0.0324(2) 0.0357(2) 0.0434(2) 0.0017(2) 0.0101(2) 0.0002(2)
Fe1 0.0427(6) 0.0475(6) 0.0756(7) -0.0197(6) 0.0073(5) 0.0036(5)
P1 0.0367(8) 0.0317(7) 0.0387(8) 0.0031(6) 0.0099(7) 0.0013(6)
N1 0.035(3) 0.063(4) 0.048(3) 0.001(3) 0.011(2) 0.020(3)
N2 0.035(2) 0.052(3) 0.043(2) -0.007(4) 0.011(2) 0.003(3)
C1 0.039(3) 0.044(4) 0.037(3) -0.002(3) 0.009(3) -0.003(3)
C2 0.037(4) 0.037(4) 0.054(4) -0.007(3) 0.016(3) 0.005(3)
C3 0.042(4) 0.055(4) 0.046(4) -0.010(3) 0.013(3) 0.009(3)
C4 0.062(5) 0.074(6) 0.052(4) -0.006(4) 0.029(4) 0.009(4)
C5 0.053(4) 0.058(5) 0.041(4) -0.001(3) 0.011(3) 0.008(4)
C1' 0.047(7) 0.068(9) 0.315(32) -0.029(15) 0.016(14) 0.003(6)
C2' 0.126(14) 0.077(10) 0.199(18) -0.002(11) 0.041(13) -0.059(10)
C3' 0.059(8) 0.060(8) 0.461(44) -0.089(16) 0.025(16) 0.007(6)
C4' 0.135(17) 0.152(19) 0.204(20) -0.139(18) 0.033(15) -0.034(14)
C5' 0.132(20) 0.118(17) 0.253(30) -0.028(21) -0.093(22) -0.029(14)
C6 0.055(4) 0.047(4) 0.048(4) 0.004(3) 0.013(3) 0.019(3)
C7 0.152(12) 0.090(8) 0.073(6) 0.041(6) 0.047(7) 0.077(8)
C8 0.035(3) 0.061(5) 0.033(3) 0.002(3) 0.008(3) 0.000(3)
C9 0.037(4) 0.088(7) 0.057(4) -0.012(5) 0.010(3) 0.002(4)
C10 0.035(3) 0.095(7) 0.062(4) 0.000(5) 0.010(3) 0.011(5)
C11 0.034(3) 0.050(4) 0.034(3) -0.001(3) 0.007(3) 0.000(3)
C12 0.030(3) 0.047(4) 0.047(4) 0.002(3) 0.005(3) -0.002(3)
C13 0.052(4) 0.065(5) 0.040(4) 0.000(4) 0.014(3) -0.015(4)
C14 0.050(4) 0.052(4) 0.052(4) -0.002(3) 0.024(3) -0.011(3)
C15 0.047(4) 0.042(4) 0.063(4) 0.000(3) 0.017(4) -0.004(3)
C16 0.053(4) 0.036(3) 0.034(3) 0.002(3) 0.012(3) -0.002(3)
C17 0.054(5) 0.087(6) 0.059(4) 0.019(4) 0.005(4) 0.012(4)
C18 0.081(7) 0.076(6) 0.067(5) -0.002(5) 0.037(5) 0.007(5)
C19 0.069(5) 0.043(4) 0.043(4) -0.001(3) 0.005(3) 0.002(4)
C20 0.061(5) 0.042(4) 0.038(3) 0.001(3) 0.015(3) -0.009(3)
C21 0.089(6) 0.043(4) 0.055(4) 0.005(4) 0.021(4) -0.002(4)
C22 0.169(14) 0.051(6) 0.051(5) 0.009(4) 0.034(7) -0.014(7)
C23 0.155(14) 0.074(8) 0.071(7) 0.011(6) 0.010(8) -0.063(9)
C24 0.098(9) 0.114(11) 0.068(6) 0.007(7) 0.011(6) -0.051(8)
C25 0.062(5) 0.065(6) 0.055(5) -0.001(4) 0.014(4) -0.015(4)
C26 0.039(3) 0.048(4) 0.038(3) 0.004(3) 0.010(3) 0.015(3)
C27 0.042(4) 0.067(6) 0.049(3) -0.011(4) 0.008(3) 0.007(3)
C28 0.043(4) 0.096(8) 0.077(6) -0.022(5) 0.001(4) 0.008(4)
C29 0.062(5) 0.114(10) 0.053(5) -0.005(5) -0.010(4) 0.037(6)
C30 0.078(7) 0.090(7) 0.047(4) 0.017(5) 0.005(4) 0.024(6)
C31 0.064(5) 0.055(5) 0.050(4) 0.005(4) 0.014(4) 0.010(4)
Si1 0.0577(13) 0.0515(13) 0.0627(13) 0.0133(11) 0.0256(11) -0.0035(10)
Cl3 0.086(2) 0.096(2) 0.132(3) 0.030(2) 0.051(2) -0.022(2)
Si2 0.0351(10) 0.0482(11) 0.0584(11) -0.0024(9) 0.0140(9) 0.0031(8)
Cl4 0.0738(15) 0.075(2) 0.086(2) 0.0215(13) 0.0233(13) 0.0304(12)
Cl5 0.0493(12) 0.103(2) 0.0866(15) -0.0298(14) 0.0216(11) -0.0230(11)
Cl6 0.0690(14) 0.0660(14) 0.0782(14) -0.0149(12) 0.0315(12) 0.0091(11)

loop_
_atom_site_label
_atom_site_type_symbol
_atom_site_fract_x
_atom_site_fract_y
_atom_site_fract_z
_atom_site_U_iso_or_equiv
_atom_site_thermal_displace_type
_atom_site_occupancy
_atom_site_calc_flag
_atom_site_refinement_flags
Pd1 Pd 0.14300(4) 0.79505(3) 0.90967(4) 0.03716(12) Uani 1 d .
Fe1 Fe 0.28821(11) 0.64115(7) 0.61536(11) 0.0568(3) Uani 1 d .
P1 P 0.1933(2) 0.82476(10) 0.71544(14) 0.0357(3) Uani 1 d .
N1 N 0.4402(6) 0.7571(4) 0.9573(5) 0.0485(14) Uani 1 d .
N2 N 0.3535(5) 0.7974(5) 1.0056(4) 0.0431(11) Uani 1 d .
C1 C 0.3065(6) 0.7548(4) 0.6791(5) 0.0401(14) Uani 1 d .
C2 C 0.3956(7) 0.7015(4) 0.7583(7) 0.042(2) Uani 1 d .
C3 C 0.4820(7) 0.6672(5) 0.6940(6) 0.047(2) Uani 1 d .
H3A H 0.5525(7) 0.6286(5) 0.7251(6) 0.057 Uiso 1 calc R
C4 C 0.4415(9) 0.6967(6) 0.5761(7) 0.060(2) Uani 1 d .
H4A H 0.4802(9) 0.6815(6) 0.5113(7) 0.072 Uiso 1 calc R
C5 C 0.3376(8) 0.7502(5) 0.5655(6) 0.051(2) Uani 1 d .
H5A H 0.2922(8) 0.7789(5) 0.4930(6) 0.061 Uiso 1 calc R
C1' C 0.1102(14) 0.5942(10) 0.6018(27) 0.150(10) Uani 1 d .
H1'A H 0.0459(14) 0.6222(10) 0.6346(27) 0.180 Uiso 1 calc R
C2' C 0.2015(19) 0.5454(10) 0.6714(19) 0.134(6) Uani 1 d .
H2'A H 0.2088(19) 0.5275(10) 0.7530(19) 0.161 Uiso 1 calc R
C3' C 0.2767(15) 0.5215(9) 0.5930(34) 0.202(15) Uani 1 d .
H3'A H 0.3488(15) 0.4827(9) 0.6075(34) 0.242 Uiso 1 calc R
C4' C 0.2162(24) 0.5621(15) 0.4853(23) 0.166(9) Uani 1 d .
H4'A H 0.2445(24) 0.5578(15) 0.4118(23) 0.199 Uiso 1 calc R
C5' C 0.1171(26) 0.6077(16) 0.4977(27) 0.195(16) Uani 1 d .
H5'A H 0.0582(26) 0.6407(16) 0.4369(27) 0.234 Uiso 1 calc R
C6 C 0.3977(8) 0.6854(5) 0.8846(6) 0.050(2) Uani 1 d .
H6A H 0.3076(8) 0.6734(5) 0.8869(6) 0.060 Uiso 1 calc R
C7 C 0.4825(14) 0.6163(7) 0.9403(9) 0.102(5) Uani 1 d .
H7A H 0.4785(14) 0.6100(7) 1.0213(9) 0.152 Uiso 1 calc R
H7B H 0.5717(14) 0.6263(7) 0.9389(9) 0.152 Uiso 1 calc R
H7C H 0.4517(14) 0.5685(7) 0.8964(9) 0.152 Uiso 1 calc R
C8 C 0.4248(6) 0.8520(5) 1.0799(5) 0.043(2) Uani 1 d .
C9 C 0.5571(8) 0.8480(6) 1.0790(7) 0.061(2) Uani 1 d .
H9A H 0.6260(8) 0.8797(6) 1.1213(7) 0.074 Uiso 1 calc R
C10 C 0.5625(7) 0.7858(7) 1.0007(7) 0.065(2) Uani 1 d .
H10A H 0.6376(7) 0.7673(7) 0.9818(7) 0.077 Uiso 1 calc R
C11 C 0.3715(6) 0.9055(4) 1.1588(5) 0.0399(14) Uani 1 d .
C12 C 0.4129(7) 0.8950(4) 1.2802(6) 0.0422(15) Uani 1 d .
C13 C 0.3669(8) 0.9450(5) 1.3537(6) 0.052(2) Uani 1 d .
H13A H 0.3958(8) 0.9367(5) 1.4355(6) 0.062 Uiso 1 calc R
C14 C 0.2804(7) 1.0066(5) 1.3130(6) 0.049(2) Uani 1 d .
C15 C 0.2385(8) 1.0153(5) 1.1899(7) 0.050(2) Uani 1 d .
H15A H 0.1805(8) 1.0566(5) 1.1594(7) 0.060 Uiso 1 calc R
C16 C 0.2778(7) 0.9664(4) 1.1105(5) 0.0408(15) Uani 1 d .
C17 C 0.5049(9) 0.8266(6) 1.3341(8) 0.068(2) Uani 1 d .
H17A H 0.5282(9) 0.7974(6) 1.2716(8) 0.103 Uiso 1 calc R
H17B H 0.4616(9) 0.7916(6) 1.3769(8) 0.103 Uiso 1 calc R
H17C H 0.5830(9) 0.8478(6) 1.3876(8) 0.103 Uiso 1 calc R
C18 C 0.2345(10) 1.0608(7) 1.3932(8) 0.071(3) Uani 1 d .
H18A H 0.1751(10) 1.0993(7) 1.3468(8) 0.107 Uiso 1 calc R
H18B H 0.3084(10) 1.0879(7) 1.4441(8) 0.107 Uiso 1 calc R
H18C H 0.1901(10) 1.0306(7) 1.4409(8) 0.107 Uiso 1 calc R
C19 C 0.2373(9) 0.9836(5) 0.9790(6) 0.053(2) Uani 1 d .
H19A H 0.2733(9) 0.9436(5) 0.9376(6) 0.080 Uiso 1 calc R
H19B H 0.2695(9) 1.0352(5) 0.9645(6) 0.080 Uiso 1 calc R
H19C H 0.1432(9) 0.9829(5) 0.9511(6) 0.080 Uiso 1 calc R
C20 C 0.2799(8) 0.9202(4) 0.7142(6) 0.047(2) Uani 1 d .
C21 C 0.2088(10) 0.9915(5) 0.6994(7) 0.062(2) Uani 1 d .
H21A H 0.1177(10) 0.9915(5) 0.6836(7) 0.074 Uiso 1 calc R
C22 C 0.2804(16) 1.0632(6) 0.7095(8) 0.089(4) Uani 1 d .
H22A H 0.2363(16) 1.1118(6) 0.7011(8) 0.107 Uiso 1 calc R
C23 C 0.4161(18) 1.0622(8) 0.7317(10) 0.104(5) Uani 1 d .
H23A H 0.4619(18) 1.1100(8) 0.7364(10) 0.124 Uiso 1 calc R
C24 C 0.4778(13) 0.9972(9) 0.7455(9) 0.096(4) Uani 1 d .
H24A H 0.5688(13) 0.9988(9) 0.7599(9) 0.115 Uiso 1 calc R
C25 C 0.4158(9) 0.9207(6) 0.7403(8) 0.061(2) Uani 1 d .
H25A H 0.4643(9) 0.8737(6) 0.7537(8) 0.073 Uiso 1 calc R
C26 C 0.0627(6) 0.8272(4) 0.5773(6) 0.0417(15) Uani 1 d .
C27 C -0.0463(7) 0.7801(5) 0.5695(6) 0.054(2) Uani 1 d .
H27A H -0.0560(7) 0.7526(5) 0.6361(6) 0.064 Uiso 1 calc R
C28 C -0.1416(8) 0.7739(7) 0.4621(8) 0.075(3) Uani 1 d .
H28A H -0.2161(8) 0.7431(7) 0.4580(8) 0.090 Uiso 1 calc R
C29 C -0.1282(9) 0.8120(7) 0.3621(8) 0.081(3) Uani 1 d .
H29A H -0.1901(9) 0.8058(7) 0.2892(8) 0.097 Uiso 1 calc R
C30 C -0.0176(10) 0.8609(7) 0.3735(7) 0.074(3) Uani 1 d .
H30A H -0.0077(10) 0.8891(7) 0.3075(7) 0.089 Uiso 1 calc R
C31 C 0.0739(9) 0.8678(5) 0.4773(7) 0.056(2) Uani 1 d .
H31A H 0.1463(9) 0.9006(5) 0.4821(7) 0.067 Uiso 1 calc R
Si1 Si 0.0957(2) 0.71668(14) 1.0563(2) 0.0555(5) Uani 1 d .
Cl1 Cl 0.1722(6) 0.7634(4) 1.2299(5) 0.0821(14) Uiso 0.50 d P
Cl1A Cl 0.2170(7) 0.7231(4) 1.2209(6) 0.094(2) Uiso 0.50 d P
Cl2 Cl 0.1799(7) 0.6099(4) 1.0484(6) 0.094(2) Uiso 0.50 d P
Cl2A Cl 0.1181(6) 0.6015(4) 0.9867(5) 0.0821(14) Uiso 0.50 d P
Cl3 Cl -0.0839(3) 0.6898(2) 1.0847(3) 0.1005(10) Uani 1 d .
Si2 Si -0.0684(2) 0.83576(13) 0.8704(2) 0.0469(4) Uani 1 d .
Cl4 Cl -0.1040(3) 0.9306(2) 0.7518(2) 0.0780(7) Uani 1 d .
Cl5 Cl -0.2223(2) 0.7599(2) 0.7971(2) 0.0791(7) Uani 1 d .
Cl6 Cl -0.1163(2) 0.88836(14) 1.0153(2) 0.0688(6) Uani 1 d .

loop_
_atom_type_symbol
_atom_type_description
_atom_type_scat_dispersion_real
_atom_type_scat_dispersion_imag
_atom_type_scat_source
C C 0.0033 0.0016 'International Tables Vol C Tables 4.2.6.8 and 6.1.1.4'
H H 0.0000 0.0000 'International Tables Vol C Tables 4.2.6.8 and 6.1.1.4'
N N 0.0061 0.0033 'International Tables Vol C Tables 4.2.6.8 and 6.1.1.4'
Si Si 0.0817 0.0704 'International Tables Vol C Tables 4.2.6.8 and 6.1.1.4'
P P 0.1023 0.0942 'International Tables Vol C Tables 4.2.6.8 and 6.1.1.4'
Cl Cl 0.1484 0.1585 'International Tables Vol C Tables 4.2.6.8 and 6.1.1.4'
Fe Fe 0.3463 0.8444 'International Tables Vol C Tables 4.2.6.8 and 6.1.1.4'
Pd Pd -0.9988 1.0072 'International Tables Vol C Tables 4.2.6.8 and 6.1.1.4'

loop_
_geom_angle_atom_site_label_1
_geom_angle_atom_site_label_2
_geom_angle_atom_site_label_3
_geom_angle
N2 Pd1 Si2 154.7(2)
N2 Pd1 Si1 91.2(2)
Si2 Pd1 Si1 85.81(9)
N2 Pd1 P1 91.64(13)
Si2 Pd1 P1 100.98(7)
Si1 Pd1 P1 156.70(8)
C1' Fe1 C4' 61.3(10)
C1' Fe1 C2 124.9(9)
C4' Fe1 C2 166.3(9)
C1' Fe1 C4 162.3(9)
C4' Fe1 C4 107.5(7)
C2 Fe1 C4 69.3(3)
C1' Fe1 C3' 65.0(6)
C4' Fe1 C3' 41.3(10)
C2 Fe1 C3' 127.2(10)
C4 Fe1 C3' 116.9(7)
C1' Fe1 C5 129.6(6)
C4' Fe1 C5 117.0(9)
C2 Fe1 C5 69.7(3)
C4 Fe1 C5 40.4(3)
C3' Fe1 C5 150.3(10)
C1' Fe1 C1 113.1(6)
C4' Fe1 C1 151.0(10)
C2 Fe1 C1 41.6(3)
C4 Fe1 C1 69.3(3)
C3' Fe1 C1 166.5(11)
C5 Fe1 C1 41.7(3)
C1' Fe1 C5' 36.1(10)
C4' Fe1 C5' 38.5(9)
C2 Fe1 C5' 153.8(10)
C4 Fe1 C5' 126.6(11)
C3' Fe1 C5' 68.1(10)
C5 Fe1 C5' 107.8(9)
C1 Fe1 C5' 119.0(9)
C1' Fe1 C2' 39.2(7)
C4' Fe1 C2' 66.9(10)
C2 Fe1 C2' 109.4(6)
C4 Fe1 C2' 152.7(7)
C3' Fe1 C2' 40.8(9)
C5 Fe1 C2' 166.6(7)
C1 Fe1 C2' 128.9(6)
C5' Fe1 C2' 66.7(10)
C1' Fe1 C3 157.0(9)
C4' Fe1 C3 127.7(7)
C2 Fe1 C3 41.4(3)
C4 Fe1 C3 40.6(3)
C3' Fe1 C3 106.7(5)
C5 Fe1 C3 68.6(3)
C1 Fe1 C3 69.6(3)
C5' Fe1 C3 163.7(11)
C2' Fe1 C3 120.2(7)
C1 P1 C26 101.6(3)
C1 P1 C20 101.7(3)
C26 P1 C20 103.6(3)
C1 P1 Pd1 113.2(2)
C26 P1 Pd1 120.6(2)
C20 P1 Pd1 113.8(2)
C10 N1 N2 110.4(7)
C10 N1 C6 128.7(7)
N2 N1 C6 120.2(6)
C8 N2 N1 106.1(5)
C8 N2 Pd1 131.0(5)
N1 N2 Pd1 118.4(4)
C2 C1 C5 106.6(6)
C2 C1 P1 127.9(5)
C5 C1 P1 125.0(5)
C2 C1 Fe1 68.7(4)
C5 C1 Fe1 68.9(4)
P1 C1 Fe1 133.6(4)
C1 C2 C3 108.1(6)
C1 C2 C6 125.6(6)
C3 C2 C6 126.3(6)
C1 C2 Fe1 69.7(4)
C3 C2 Fe1 70.6(4)
C6 C2 Fe1 125.6(5)
C4 C3 C2 107.1(7)
C4 C3 Fe1 68.4(5)
C2 C3 Fe1 68.0(4)
C5 C4 C3 109.8(6)
C5 C4 Fe1 70.0(5)
C3 C4 Fe1 71.0(5)
C4 C5 C1 108.4(7)
C4 C5 Fe1 69.6(5)
C1 C5 Fe1 69.4(4)
C5' C1' C2' 118.1(24)
C5' C1' Fe1 73.3(14)
C2' C1' Fe1 71.7(8)
C1' C2' C3' 102.5(20)
C1' C2' Fe1 69.1(10)
C3' C2' Fe1 69.0(9)
C2' C3' C4' 103.6(14)
C2' C3' Fe1 70.2(7)
C4' C3' Fe1 68.7(9)
C5' C4' C3' 111.2(23)
C5' C4' Fe1 72.0(10)
C3' C4' Fe1 69.9(9)
C1' C5' C4' 104.4(26)
C1' C5' Fe1 70.5(12)
C4' C5' Fe1 69.4(11)
N1 C6 C2 110.1(6)
N1 C6 C7 108.9(8)
C2 C6 C7 114.7(6)
N2 C8 C9 110.7(6)
N2 C8 C11 124.4(6)
C9 C8 C11 124.8(7)
C10 C9 C8 104.6(7)
N1 C10 C9 108.1(6)
C12 C11 C16 119.7(6)
C12 C11 C8 119.0(6)
C16 C11 C8 121.3(5)
C13 C12 C11 119.5(7)
C13 C12 C17 119.5(7)
C11 C12 C17 120.9(7)
C12 C13 C14 123.6(7)
C13 C14 C15 115.7(7)
C13 C14 C18 122.9(7)
C15 C14 C18 121.3(8)
C16 C15 C14 124.0(7)
C15 C16 C11 117.3(6)
C15 C16 C19 120.9(7)
C11 C16 C19 121.3(6)
C25 C20 C21 120.9(8)
C25 C20 P1 119.3(6)
C21 C20 P1 119.4(6)
C20 C21 C22 117.4(10)
C23 C22 C21 120.6(12)
C24 C23 C22 120.7(11)
C23 C24 C25 123.6(13)
C20 C25 C24 116.7(10)
C27 C26 C31 118.8(7)
C27 C26 P1 118.1(5)
C31 C26 P1 122.8(6)
C26 C27 C28 119.8(8)
C29 C28 C27 121.3(9)
C28 C29 C30 117.5(8)
C31 C30 C29 121.4(9)
C30 C31 C26 121.1(9)
Cl1A Si1 Cl2 85.0(3)
Cl1A Si1 Cl3 104.0(2)
Cl2 Si1 Cl3 104.5(2)
Cl1A Si1 Cl1 23.5(2)
Cl2 Si1 Cl1 108.1(3)
Cl3 Si1 Cl1 93.6(2)
Cl1A Si1 Cl2A 107.8(3)
Cl2 Si1 Cl2A 23.3(2)
Cl3 Si1 Cl2A 93.5(2)
Cl1 Si1 Cl2A 130.2(3)
Cl1A Si1 Pd1 117.8(2)
Cl2 Si1 Pd1 106.7(2)
Cl3 Si1 Pd1 129.1(2)
Cl1 Si1 Pd1 113.1(2)
Cl2A Si1 Pd1 99.6(2)
Cl5 Si2 Cl4 102.24(15)
Cl5 Si2 Cl6 105.27(13)
Cl4 Si2 Cl6 100.08(14)
Cl5 Si2 Pd1 121.70(13)
Cl4 Si2 Pd1 111.21(11)
Cl6 Si2 Pd1 113.68(12)

loop_
_geom_bond_atom_site_label_1
_geom_bond_atom_site_label_2
_geom_bond_distance
Pd1 N2 2.208(5)
Pd1 Si2 2.261(2)
Pd1 Si1 2.309(2)
Pd1 P1 2.504(2)
Fe1 C1' 2.00(2)
Fe1 C4' 2.004(14)
Fe1 C2 2.019(7)
Fe1 C4 2.020(9)
Fe1 C3' 2.020(14)
Fe1 C5 2.025(9)
Fe1 C1 2.033(7)
Fe1 C5' 2.04(2)
Fe1 C2' 2.037(13)
Fe1 C3 2.054(8)
P1 C1 1.801(7)
P1 C26 1.821(7)
P1 C20 1.842(7)
N1 C10 1.343(10)
N1 N2 1.371(7)
N1 C6 1.470(10)
N2 C8 1.344(9)
C1 C2 1.439(10)
C1 C5 1.444(9)
C2 C3 1.442(9)
C2 C6 1.488(10)
C3 C4 1.414(11)
C4 C5 1.397(11)
C1' C5' 1.25(3)
C1' C2' 1.36(2)
C2' C3' 1.42(3)
C3' C4' 1.42(3)
C4' C5' 1.33(3)
C6 C7 1.501(11)
C8 C9 1.399(10)
C8 C11 1.495(9)
C9 C10 1.396(13)
C11 C12 1.376(9)
C11 C16 1.428(10)
C12 C13 1.373(11)
C12 C17 1.526(11)
C13 C14 1.377(12)
C14 C15 1.391(11)
C14 C18 1.471(11)
C15 C16 1.378(10)
C16 C19 1.503(9)
C20 C25 1.385(12)
C20 C21 1.396(12)
C21 C22 1.408(15)
C22 C23 1.39(2)
C23 C24 1.26(2)
C24 C25 1.433(15)
C26 C27 1.378(11)
C26 C31 1.380(10)
C27 C28 1.386(11)
C28 C29 1.368(14)
C29 C30 1.40(2)
C30 C31 1.338(12)
Si1 Cl1A 2.006(7)
Si1 Cl2 2.009(7)
Si1 Cl3 2.057(3)
Si1 Cl1 2.117(6)
Si1 Cl2A 2.129(6)
Si2 Cl5 2.061(3)
Si2 Cl4 2.072(3)
Si2 Cl6 2.079(3)
